data_7224226
loop_
_publ_author_name
'Ar\'i\~nez-Soriano, J.'
'Albalad, J.'
'P\'erez-Carvajal, J.'
'Imaz, I.'
'Busqu\'e, F.'
'Juanhuix, J.'
'Maspoch, D.'

_publ_section_title
;
 Two-step synthesis of heterometallic coordination polymers using a
 polyazamacrocyclic linker
;
_journal_issue 22
_journal_name_full CrystEngComm
_journal_page_first 4196
_journal_paper_doi 10.1039/C5CE02520F
_journal_volume 18
_journal_year 2016
_chemical_formula_moiety 'C30 H35 Mn N6 O10, 0.5(Na2 O12), 5H2O)'
_chemical_formula_sum 'C30 H45 Mn N6 Na O21'
_chemical_formula_weight 893.57
_chemical_name_systematic 3
_space_group_crystal_system monoclinic
_space_group_IT_number 14
_space_group_name_Hall '-P 2ybc'
_space_group_name_H-M_alt 'P 1 21/c 1'
_symmetry_space_group_name_Hall '-P 2ybc'
_symmetry_space_group_name_H-M 'P 1 21/c 1'
_atom_sites_solution_hydrogens geom
_audit_creation_method SHELXL-2013
_audit_update_record
;
2016-02-04 deposited with the CCDC.
2016-02-11 downloaded from the CCDC.
;
_cell_angle_alpha 90
_cell_angle_beta 105.77(3)
_cell_angle_gamma 90
_cell_formula_units_Z 4
_cell_length_a 11.730(3)
_cell_length_b 19.810(5)
_cell_length_c 17.130(4)
_cell_measurement_reflns_used 10636
_cell_measurement_temperature 293(2)
_cell_measurement_theta_max 26.7
_cell_measurement_theta_min 1.6
_cell_volume 3830.7(17)
_computing_cell_refinement
;
CrystalClear-SM Expert 2.0 r13 (Rigaku, 2011)
;
_computing_data_collection
;
CrystalClear-SM Expert 2.0 r13 (Rigaku, 2011)
;
_computing_data_reduction
;
CrystalClear-SM Expert 2.0 r13 (Rigaku, 2011)
;
_computing_structure_refinement 'SHELXL-2013 (Sheldrick, 2013)'
_computing_structure_solution "'SHELXL-2013 (Sheldrick, 2013)"
_diffrn_ambient_temperature 293(2)
_diffrn_detector_area_resol_mean 28.5714
_diffrn_measured_fraction_theta_full 0.983
_diffrn_measured_fraction_theta_max 0.981
_diffrn_measurement_device_type
;
Rigaku Saturn724+ (2x2 bin mode)
;
_diffrn_measurement_method 'profile data from \w-scans'
_diffrn_radiation_type synchrotron
_diffrn_radiation_wavelength 0.68890
_diffrn_reflns_av_R_equivalents 0.0165
_diffrn_reflns_av_unetI/netI 0.0267
_diffrn_reflns_Laue_measured_fraction_full 0.983
_diffrn_reflns_Laue_measured_fraction_max 0.981
_diffrn_reflns_limit_h_max 15
_diffrn_reflns_limit_h_min -15
_diffrn_reflns_limit_k_max 25
_diffrn_reflns_limit_k_min -10
_diffrn_reflns_limit_l_max 11
_diffrn_reflns_limit_l_min -22
_diffrn_reflns_number 17623
_diffrn_reflns_point_group_measured_fraction_full 0.983
_diffrn_reflns_point_group_measured_fraction_max 0.981
_diffrn_reflns_theta_full 25.242
_diffrn_reflns_theta_max 26.570
_diffrn_reflns_theta_min 1.607
_diffrn_source Synchrotron
_exptl_absorpt_coefficient_mu 0.410
_exptl_absorpt_correction_T_max 1.000
_exptl_absorpt_correction_T_min 0.923
_exptl_absorpt_correction_type multi-scan
_exptl_crystal_colour Colorless
_exptl_crystal_density_diffrn 1.549
_exptl_crystal_description Prism
_exptl_crystal_F_000 1968
_exptl_crystal_size_max 0.1
_exptl_crystal_size_mid 0.1
_exptl_crystal_size_min 0.1
_refine_diff_density_max 1.992
_refine_diff_density_min -0.982
_refine_diff_density_rms 0.122
_refine_ls_extinction_coef 0.027(4)
_refine_ls_extinction_expression Fc^*^=kFc[1+0.001xFc^2^\l^3^/sin(2\q)]^-1/4^
_refine_ls_extinction_method SHELXL
_refine_ls_goodness_of_fit_ref 1.064
_refine_ls_hydrogen_treatment constr
_refine_ls_matrix_type full
_refine_ls_number_parameters 523
_refine_ls_number_reflns 8623
_refine_ls_number_restraints 1
_refine_ls_restrained_S_all 1.115
_refine_ls_R_factor_all 0.1105
_refine_ls_R_factor_gt 0.1048
_refine_ls_shift/su_max 0.001
_refine_ls_shift/su_mean 0.000
_refine_ls_structure_factor_coef Fsqd
_refine_ls_weighting_details
;
 w=1/[\s^2^(Fo^2^)+(0.1823P)^2^+8.0941P]
 where P=(Fo^2^+2Fc^2^)/3
;
_refine_ls_weighting_scheme calc
_refine_ls_wR_factor_gt 0.2944
_refine_ls_wR_factor_ref 0.3013
_reflns_Friedel_coverage 0.000
_reflns_number_gt 7786
_reflns_number_total 8623
_reflns_threshold_expression 'I > 2\s(I)'
_cod_data_source_file c5ce02520f2.cif
_cod_data_source_block shelxl
_cod_depositor_comments
;
The following automatic conversions were performed:

'_exptl_absorpt_correction_type' value 'Multi-scan' changed to
'multi-scan' according to
/usr/data/users/saulius/crontab/automatic-downloads/rss-feeds/RSC/lib/dictionaries/cif_core.dic
dictionary named 'cif_core.dic' version 2.4.2 from 2011-04-26.

Automatic conversion script
Id: cif_fix_values 4268 2015-11-12 08:31:59Z antanas 

 Adding full bibliography for 7224225--7224230.cif.
;
_cod_original_cell_volume 3830.7(10)
_cod_database_code 7224226
_shelx_space_group_comment
;
The symmetry employed for this shelxl refinement is uniquely defined
by the following loop, which should always be used as a source of
symmetry information in preference to the above space-group names.
They are only intended as comments.
;
_shelxl_version_number 2013-2

loop_
_space_group_symop_operation_xyz
'x, y, z'
'-x, y+1/2, -z+1/2'
'-x, -y, -z'
'x, -y-1/2, z-1/2'

loop_
_atom_site_label
_atom_site_type_symbol
_atom_site_fract_x
_atom_site_fract_y
_atom_site_fract_z
_atom_site_U_iso_or_equiv
_atom_site_adp_type
_atom_site_occupancy
_atom_site_site_symmetry_order
_atom_site_calc_flag
_atom_site_refinement_flags_posn
_atom_site_refinement_flags_adp
_atom_site_refinement_flags_occupancy
C1 C 0.8294(5) 0.3379(3) 0.9462(3) 0.0484(10) Uani 1 1 d . . .
H1A H 0.8246 0.3859 0.9341 0.058 Uiso 1 1 calc R U .
H1B H 0.7941 0.3137 0.8963 0.058 Uiso 1 1 calc R U .
C2 C 0.9570(5) 0.3178(3) 0.9779(3) 0.0594(13) Uani 1 1 d . . .
H2A H 0.9625 0.2691 0.9839 0.071 Uiso 1 1 calc R U .
H2B H 1.0000 0.3310 0.9393 0.071 Uiso 1 1 calc R U .
C3 C 1.1242(5) 0.3125(5) 1.0999(4) 0.086(3) Uani 1 1 d . . .
H3A H 1.1658 0.2996 1.0604 0.103 Uiso 1 1 calc R U .
H3B H 1.1754 0.3427 1.1386 0.103 Uiso 1 1 calc R U .
C4 C 1.1015(6) 0.2516(4) 1.1430(4) 0.081(2) Uani 1 1 d . . .
H4A H 1.0545 0.2199 1.1041 0.097 Uiso 1 1 calc R U .
H4B H 1.1762 0.2300 1.1696 0.097 Uiso 1 1 calc R U .
C5 C 0.9869(6) 0.2058(3) 1.2280(4) 0.0705(17) Uani 1 1 d . . .
H5A H 0.9725 0.2132 1.2804 0.085 Uiso 1 1 calc R U .
H5B H 1.0429 0.1689 1.2335 0.085 Uiso 1 1 calc R U .
C6 C 0.8723(6) 0.1866(3) 1.1674(4) 0.0712(18) Uani 1 1 d . . .
H6A H 0.8880 0.1742 1.1165 0.085 Uiso 1 1 calc R U .
H6B H 0.8386 0.1476 1.1872 0.085 Uiso 1 1 calc R U .
C7 C 0.6909(5) 0.2309(2) 1.0765(3) 0.0527(11) Uani 1 1 d . . .
H7A H 0.6695 0.1835 1.0724 0.063 Uiso 1 1 calc R U .
H7B H 0.6214 0.2566 1.0783 0.063 Uiso 1 1 calc R U .
C8 C 0.7286(4) 0.2511(2) 1.0032(3) 0.0463(10) Uani 1 1 d . . .
H8A H 0.7955 0.2237 0.9997 0.056 Uiso 1 1 calc R U .
H8B H 0.6642 0.2430 0.9550 0.056 Uiso 1 1 calc R U .
C9 C 0.6552(4) 0.3664(2) 0.9875(3) 0.0406(9) Uani 1 1 d . . .
H9A H 0.6016 0.3514 1.0183 0.049 Uiso 1 1 calc R U .
H9B H 0.6142 0.3633 0.9302 0.049 Uiso 1 1 calc R U .
C10 C 0.6928(4) 0.4390(2) 1.0095(3) 0.0394(9) Uani 1 1 d . . .
C11 C 0.6310(3) 0.55647(19) 0.9700(3) 0.0355(8) Uani 1 1 d . . .
C12 C 0.6750(3) 0.5883(2) 1.0451(3) 0.0371(8) Uani 1 1 d . . .
H12 H 0.7059 0.5630 1.0918 0.045 Uiso 1 1 calc R U .
C13 C 0.6717(3) 0.65877(19) 1.0487(3) 0.0357(8) Uani 1 1 d . . .
H13 H 0.7005 0.6801 1.0985 0.043 Uiso 1 1 calc R U .
C14 C 0.6264(3) 0.69774(19) 0.9795(3) 0.0348(8) Uani 1 1 d . . .
C15 C 0.5847(3) 0.6651(2) 0.9051(3) 0.0376(8) Uani 1 1 d . . .
H15 H 0.5560 0.6904 0.8581 0.045 Uiso 1 1 calc R U .
C16 C 0.5855(3) 0.5951(2) 0.9005(2) 0.0377(8) Uani 1 1 d . . .
H16 H 0.5556 0.5739 0.8507 0.045 Uiso 1 1 calc R U .
C17 C 0.6224(3) 0.7737(2) 0.9846(3) 0.0436(10) Uani 1 1 d . . .
C18 C 1.0372(6) 0.4216(4) 1.0468(3) 0.0678(17) Uani 1 1 d . . .
H18A H 0.9717 0.4420 1.0065 0.081 Uiso 1 1 calc R U .
H18B H 1.1075 0.4253 1.0277 0.081 Uiso 1 1 calc R U .
C19 C 1.0567(5) 0.4593(3) 1.1268(3) 0.0623(14) Uani 1 1 d . . .
C20 C 1.1183(4) 0.3015(3) 1.2744(3) 0.0560(13) Uani 1 1 d . . .
H20A H 1.1650 0.3361 1.2574 0.067 Uiso 1 1 calc R U .
H20B H 1.1720 0.2687 1.3070 0.067 Uiso 1 1 calc R U .
C21 C 1.0427(4) 0.3328(2) 1.3237(3) 0.0408(9) Uani 1 1 d . . .
C22 C 1.0557(4) 0.37466(19) 1.4620(2) 0.0376(8) Uani 1 1 d . . .
C23 C 1.1399(4) 0.3890(2) 1.5353(3) 0.0464(10) Uani 1 1 d . . .
H23 H 1.2182 0.3758 1.5432 0.056 Uiso 1 1 calc R U .
C24 C 1.1066(4) 0.4229(2) 1.5959(3) 0.0423(9) Uani 1 1 d . . .
H24 H 1.1626 0.4320 1.6448 0.051 Uiso 1 1 calc R U .
C25 C 0.9900(4) 0.44372(18) 1.5847(2) 0.0367(8) Uani 1 1 d . . .
C26 C 0.9066(4) 0.4286(2) 1.5119(3) 0.0383(8) Uani 1 1 d . . .
H26 H 0.8284 0.4420 1.5043 0.046 Uiso 1 1 calc R U .
C27 C 0.9377(4) 0.3938(2) 1.4503(2) 0.0373(8) Uani 1 1 d . . .
H27 H 0.8810 0.3835 1.4023 0.045 Uiso 1 1 calc R U .
C28 C 0.9520(4) 0.4815(2) 1.6489(3) 0.0388(8) Uani 1 1 d . . .
C29 C 0.7326(6) 0.2509(3) 1.2221(4) 0.0675(16) Uani 1 1 d . . .
H29A H 0.6675 0.2192 1.2153 0.081 Uiso 1 1 calc R U .
H29B H 0.7911 0.2399 1.2725 0.081 Uiso 1 1 calc R U .
C30 C 0.6877(5) 0.3203(4) 1.2281(3) 0.0617(14) Uani 1 1 d . . .
Mn Mn 0.87774(5) 0.35045(3) 1.14333(3) 0.0338(3) Uani 1 1 d . . .
N1 N 0.7623(3) 0.32301(16) 1.0063(2) 0.0371(7) Uani 1 1 d . . .
N2 N 1.0109(4) 0.3500(2) 1.0567(3) 0.0547(11) Uani 1 1 d . . .
N3 N 1.0395(4) 0.2683(2) 1.2027(2) 0.0563(11) Uani 1 1 d . . .
N4 N 0.7871(4) 0.2425(2) 1.1535(3) 0.0512(9) Uani 1 1 d . . .
N5 N 0.6248(3) 0.48554(17) 0.9614(2) 0.0396(8) Uani 1 1 d . . .
H5 H 0.5712 0.4703 0.9205 0.048 Uiso 1 1 calc R U .
N6 N 1.0973(3) 0.34025(18) 1.4030(2) 0.0409(8) Uani 1 1 d . . .
H6 H 1.1660 0.3218 1.4199 0.049 Uiso 1 1 calc R U .
O1 O 0.7789(3) 0.45110(15) 1.0682(2) 0.0480(8) Uani 1 1 d . . .
O2 O 0.6566(3) 0.80160(16) 1.0533(2) 0.0524(8) Uani 1 1 d . . .
O1W O 0.4816(3) 0.4363(3) 0.8048(3) 0.0719(12) Uani 1 1 d . . .
O3 O 0.5848(3) 0.80608(18) 0.9184(3) 0.0641(11) Uani 1 1 d . . .
O2W O 0.7132(5) 0.0104(4) 0.7451(5) 0.150(4) Uani 1 1 d . . .
O4 O 1.0070(3) 0.43402(16) 1.17872(18) 0.0444(7) Uani 1 1 d . . .
O3W O 0.3963(10) 0.3215(5) 0.7365(5) 0.169(4) Uani 1 1 d . . .
O5 O 1.1148(5) 0.5119(3) 1.1371(3) 0.0959(19) Uani 1 1 d . . .
O6 O 0.9395(3) 0.34948(16) 1.29099(19) 0.0429(7) Uani 1 1 d . . .
O7 O 1.0356(3) 0.48788(17) 1.7172(2) 0.0512(8) Uani 1 1 d . . .
H7 H 1.0099 0.5092 1.7498 0.077 Uiso 1 1 calc R U .
O8 O 0.8525(3) 0.50440(19) 1.6391(2) 0.0498(8) Uani 1 1 d . . .
O9 O 0.7142(3) 0.36504(19) 1.1846(2) 0.0496(8) Uani 1 1 d . . .
O10 O 0.6282(5) 0.3318(4) 1.2774(3) 0.104(2) Uani 1 1 d . . .
Na1 Na 0.5000 0.0000 1.0000 0.0232(8) Uani 0.5 2 d DS . P
Na2 Na 0.51952(19) 0.00580(11) 0.9475(2) 0.0549(8) Uani 0.75 1 d D . P
O1C O 0.3487(6) 0.0573(3) 0.9635(4) 0.1035(18) Uiso 1 1 d . . .
O3C O 0.6261(9) 0.0537(5) 0.8806(6) 0.154(3) Uiso 1 1 d . . .
O4C O 0.5606(9) 0.0788(5) 1.0747(6) 0.151(3) Uiso 1 1 d . . .
O2C O 0.5061(14) 0.0772(8) 1.1463(10) 0.237(6) Uiso 1 1 d . . .
O9WA O 0.4238(14) 0.1760(19) 0.8179(10) 0.241(16) Uani 0.5 1 d . . P
O5W O 0.3170(7) -0.0663(6) 0.7558(8) 0.180(5) Uani 1 1 d D . .
O18C O 0.6380(17) 0.0426(10) 1.0274(11) 0.267(7) Uiso 1 1 d . . .
O12C O 0.392(2) 0.0769(9) 0.8831(13) 0.181(10) Uani 0.5 1 d . . P
O9WB O 0.4793(11) 0.2504(9) 0.8340(7) 0.120(5) Uani 0.5 1 d . . P

loop_
_atom_site_aniso_label
_atom_site_aniso_U_11
_atom_site_aniso_U_22
_atom_site_aniso_U_33
_atom_site_aniso_U_23
_atom_site_aniso_U_13
_atom_site_aniso_U_12
C1 0.057(3) 0.052(2) 0.036(2) -0.0107(18) 0.0125(19) -0.004(2)
C2 0.055(3) 0.085(4) 0.044(2) -0.015(2) 0.023(2) -0.005(3)
C3 0.036(3) 0.153(7) 0.072(4) -0.041(5) 0.020(3) 0.004(3)
C4 0.056(3) 0.120(6) 0.061(3) -0.020(4) 0.004(3) 0.045(4)
C5 0.094(4) 0.043(3) 0.058(3) -0.002(2) -0.008(3) 0.027(3)
C6 0.091(4) 0.035(2) 0.067(3) -0.004(2) -0.012(3) 0.011(3)
C7 0.054(3) 0.038(2) 0.059(3) -0.004(2) 0.004(2) -0.0094(19)
C8 0.054(3) 0.0303(19) 0.050(2) -0.0098(17) 0.0058(19) -0.0008(17)
C9 0.0347(19) 0.0343(19) 0.046(2) -0.0076(16) -0.0014(16) 0.0020(15)
C10 0.0373(19) 0.0319(18) 0.043(2) -0.0085(15) 0.0016(16) 0.0039(15)
C11 0.0231(16) 0.0327(18) 0.047(2) -0.0065(15) 0.0027(14) 0.0008(13)
C12 0.0338(18) 0.0304(18) 0.042(2) -0.0019(15) 0.0015(15) 0.0025(14)
C13 0.0284(17) 0.0307(18) 0.044(2) -0.0062(15) 0.0036(15) 0.0009(13)
C14 0.0221(15) 0.0300(17) 0.051(2) 0.0010(15) 0.0072(14) -0.0006(12)
C15 0.0259(16) 0.0379(19) 0.046(2) 0.0041(16) 0.0041(15) -0.0013(14)
C16 0.0278(17) 0.041(2) 0.0397(19) -0.0043(16) 0.0015(14) 0.0017(15)
C17 0.0268(17) 0.0305(19) 0.068(3) 0.0040(18) 0.0030(17) -0.0033(14)
C18 0.067(3) 0.092(4) 0.048(3) -0.012(3) 0.023(2) -0.041(3)
C19 0.061(3) 0.079(4) 0.044(2) -0.004(2) 0.009(2) -0.031(3)
C20 0.042(2) 0.072(3) 0.046(2) -0.007(2) -0.0002(19) 0.022(2)
C21 0.043(2) 0.0361(19) 0.039(2) 0.0002(16) 0.0034(17) 0.0061(16)
C22 0.046(2) 0.0266(17) 0.0357(19) 0.0036(14) 0.0037(16) 0.0009(15)
C23 0.041(2) 0.047(2) 0.046(2) -0.0019(18) 0.0008(18) 0.0097(18)
C24 0.045(2) 0.0360(19) 0.039(2) -0.0027(16) -0.0007(16) 0.0029(16)
C25 0.043(2) 0.0246(16) 0.0400(19) 0.0037(14) 0.0066(16) -0.0033(14)
C26 0.0371(19) 0.0315(18) 0.042(2) 0.0062(15) 0.0038(16) -0.0025(15)
C27 0.040(2) 0.0316(18) 0.0370(19) 0.0038(14) 0.0043(15) -0.0056(15)
C28 0.041(2) 0.0310(18) 0.042(2) 0.0044(15) 0.0073(16) -0.0046(15)
C29 0.073(4) 0.078(4) 0.053(3) 0.006(3) 0.020(3) -0.027(3)
C30 0.041(2) 0.103(5) 0.041(2) -0.005(3) 0.011(2) 0.000(3)
Mn 0.0307(4) 0.0380(4) 0.0326(4) -0.0006(2) 0.0086(2) 0.0038(2)
N1 0.0361(16) 0.0281(15) 0.0443(18) -0.0110(13) 0.0064(14) 0.0017(12)
N2 0.044(2) 0.079(3) 0.045(2) -0.0154(19) 0.0204(17) -0.0120(19)
N3 0.051(2) 0.063(3) 0.046(2) -0.0104(18) -0.0005(17) 0.027(2)
N4 0.061(2) 0.0369(18) 0.052(2) 0.0033(16) 0.0100(19) 0.0003(17)
N5 0.0310(16) 0.0331(16) 0.0460(18) -0.0107(14) -0.0044(13) 0.0013(12)
N6 0.0419(18) 0.0351(17) 0.0401(18) 0.0002(13) 0.0015(15) 0.0087(14)
O1 0.0441(16) 0.0359(15) 0.0498(17) -0.0123(13) -0.0113(13) 0.0072(12)
O2 0.0428(16) 0.0325(15) 0.072(2) -0.0083(14) -0.0001(15) -0.0025(12)
O1W 0.0456(19) 0.102(3) 0.061(2) -0.026(2) 0.0013(17) 0.006(2)
O3 0.057(2) 0.0408(17) 0.078(3) 0.0169(17) -0.0090(18) -0.0111(15)
O2W 0.053(3) 0.139(5) 0.223(8) 0.132(6) -0.022(4) -0.031(3)
O4 0.0412(15) 0.0509(17) 0.0379(15) -0.0034(13) 0.0056(12) -0.0061(13)
O3W 0.228(10) 0.156(7) 0.124(6) -0.074(5) 0.051(6) -0.105(7)
O5 0.121(4) 0.104(4) 0.057(2) -0.007(2) 0.014(3) -0.074(3)
O6 0.0381(15) 0.0484(17) 0.0379(15) -0.0027(12) 0.0028(12) 0.0089(12)
O7 0.0504(18) 0.0464(17) 0.0479(17) -0.0138(14) -0.0018(14) 0.0075(14)
O8 0.0392(16) 0.064(2) 0.0462(17) 0.0031(14) 0.0116(13) 0.0044(14)
O9 0.0350(15) 0.068(2) 0.0423(16) -0.0167(15) 0.0037(13) 0.0110(14)
O10 0.067(3) 0.198(6) 0.055(2) -0.008(3) 0.031(2) 0.010(3)
Na1 0.0029(14) 0.0142(16) 0.049(2) -0.0045(16) 0.0020(16) -0.0043(11)
Na2 0.0235(11) 0.0219(10) 0.122(3) 0.0204(13) 0.0238(14) 0.0019(7)
O9WA 0.078(9) 0.56(5) 0.098(11) -0.043(19) 0.041(8) -0.093(18)
O5W 0.094(5) 0.202(10) 0.258(12) 0.087(9) 0.068(6) 0.050(6)
O12C 0.206(19) 0.112(11) 0.177(17) -0.038(12) -0.031(15) 0.076(13)
O9WB 0.080(7) 0.219(16) 0.070(6) -0.025(8) 0.036(6) -0.015(9)

loop_
_atom_type_symbol
_atom_type_description
_atom_type_scat_dispersion_real
_atom_type_scat_dispersion_imag
_atom_type_scat_source
C C 0.0033 0.0016 'International Tables Vol C Tables 4.2.6.8 and 6.1.1.4'
Mn Mn 0.3368 0.7283 'International Tables Vol C Tables 4.2.6.8 and 6.1.1.4'
N N 0.0061 0.0033 'International Tables Vol C Tables 4.2.6.8 and 6.1.1.4'
O O 0.0106 0.0060 'International Tables Vol C Tables 4.2.6.8 and 6.1.1.4'
Na Na 0.0362 0.0249 'International Tables Vol C Tables 4.2.6.8 and 6.1.1.4'
H H 0.0000 0.0000 'International Tables Vol C Tables 4.2.6.8 and 6.1.1.4'
Cl Cl 0.1484 0.1585 'International Tables Vol C Tables 4.2.6.8 and 6.1.1.4'
K K 0.2009 0.2494 'International Tables Vol C Tables 4.2.6.8 and 6.1.1.4'

loop_
_geom_angle_atom_site_label_1
_geom_angle_atom_site_label_2
_geom_angle_atom_site_label_3
_geom_angle
_geom_angle_site_symmetry_1
_geom_angle_site_symmetry_3
N1 C1 C2 111.2(4) . .
N2 C2 C1 110.7(4) . .
C4 C3 N2 112.9(5) . .
N3 C4 C3 111.1(6) . .
N3 C5 C6 111.7(5) . .
N4 C6 C5 111.2(4) . .
C8 C7 N4 111.9(4) . .
N1 C8 C7 111.5(4) . .
N1 C9 C10 108.8(3) . .
O1 C10 N5 125.5(4) . .
O1 C10 C9 120.0(4) . .
N5 C10 C9 114.4(3) . .
C16 C11 C12 119.8(4) . .
C16 C11 N5 117.4(4) . .
C12 C11 N5 122.7(4) . .
C13 C12 C11 118.9(4) . .
C14 C13 C12 121.6(4) . .
C13 C14 C15 118.6(4) . .
C13 C14 C17 120.9(4) . .
C15 C14 C17 120.5(4) . .
C16 C15 C14 120.6(4) . .
C15 C16 C11 120.4(4) . .
O2 C17 O3 123.8(4) . .
O2 C17 C14 118.9(4) . .
O3 C17 C14 117.3(4) . .
N2 C18 C19 110.8(4) . .
O5 C19 O4 124.5(5) . .
O5 C19 C18 119.0(5) . .
O4 C19 C18 116.4(4) . .
N3 C20 C21 108.5(4) . .
O6 C21 N6 124.7(4) . .
O6 C21 C20 120.6(4) . .
N6 C21 C20 114.7(4) . .
C27 C22 C23 120.2(4) . .
C27 C22 N6 123.4(4) . .
C23 C22 N6 116.4(4) . .
C24 C23 C22 120.0(4) . .
C23 C24 C25 120.6(4) . .
C24 C25 C26 119.0(4) . .
C24 C25 C28 121.7(4) . .
C26 C25 C28 119.3(4) . .
C27 C26 C25 121.4(4) . .
C26 C27 C22 118.8(4) . .
O8 C28 O7 122.7(4) . .
O8 C28 C25 123.4(4) . .
O7 C28 C25 113.9(4) . .
C30 C29 N4 113.2(5) . .
O9 C30 O10 123.1(7) . .
O9 C30 C29 117.7(5) . .
O10 C30 C29 119.1(7) . .
O4 Mn O9 113.50(13) . .
O4 Mn N4 157.50(13) . .
O9 Mn N4 70.10(15) . .
O4 Mn N2 70.36(13) . .
O9 Mn N2 160.54(15) . .
N4 Mn N2 114.18(16) . .
O4 Mn N1 126.27(12) . .
O9 Mn N1 91.92(12) . .
N4 Mn N1 74.39(13) . .
N2 Mn N1 72.04(13) . .
O4 Mn O6 74.52(11) . .
O9 Mn O6 73.21(11) . .
N4 Mn O6 86.04(13) . .
N2 Mn O6 125.12(13) . .
N1 Mn O6 158.70(12) . .
O4 Mn O1 74.34(11) . .
O9 Mn O1 74.94(13) . .
N4 Mn O1 126.55(13) . .
N2 Mn O1 88.48(15) . .
N1 Mn O1 67.67(10) . .
O6 Mn O1 120.66(10) . .
O4 Mn N3 89.30(15) . .
O9 Mn N3 125.27(16) . .
N4 Mn N3 72.19(16) . .
N2 Mn N3 72.74(17) . .
N1 Mn N3 114.21(12) . .
O6 Mn N3 65.96(12) . .
O1 Mn N3 158.55(16) . .
C8 N1 C9 110.4(3) . .
C8 N1 C1 110.8(3) . .
C9 N1 C1 108.1(4) . .
C8 N1 Mn 108.9(3) . .
C9 N1 Mn 107.3(2) . .
C1 N1 Mn 111.3(3) . .
C18 N2 C2 111.4(5) . .
C18 N2 C3 110.1(5) . .
C2 N2 C3 109.5(5) . .
C18 N2 Mn 104.8(3) . .
C2 N2 Mn 112.0(3) . .
C3 N2 Mn 108.9(4) . .
C4 N3 C20 111.6(5) . .
C4 N3 C5 109.9(5) . .
C20 N3 C5 110.0(4) . .
C4 N3 Mn 109.5(3) . .
C20 N3 Mn 106.5(3) . .
C5 N3 Mn 109.2(3) . .
C6 N4 C29 112.1(5) . .
C6 N4 C7 110.1(4) . .
C29 N4 C7 109.2(4) . .
C6 N4 Mn 112.7(4) . .
C29 N4 Mn 104.4(3) . .
C7 N4 Mn 108.2(3) . .
C10 N5 C11 127.9(3) . .
C21 N6 C22 127.9(4) . .
C10 O1 Mn 115.3(3) . .
C19 O4 Mn 120.4(3) . .
C21 O6 Mn 116.9(3) . .
C30 O9 Mn 118.0(3) . .
Na2 Na1 Na2 180.00(12) 3_657 .
Na2 Na1 O18C 76.5(6) 3_657 3_657
Na2 Na1 O18C 103.5(6) . 3_657
Na2 Na1 O18C 103.5(6) 3_657 .
Na2 Na1 O18C 76.5(6) . .
O18C Na1 O18C 180.0 3_657 .
Na2 Na1 O4C 110.9(3) 3_657 3_657
Na2 Na1 O4C 69.1(3) . 3_657
O18C Na1 O4C 47.6(6) 3_657 3_657
O18C Na1 O4C 132.4(6) . 3_657
Na2 Na1 O4C 69.1(3) 3_657 .
Na2 Na1 O4C 110.9(3) . .
O18C Na1 O4C 132.4(6) 3_657 .
O18C Na1 O4C 47.6(6) . .
O4C Na1 O4C 180.0 3_657 .
Na2 Na1 O1C 93.0(2) 3_657 3_657
Na2 Na1 O1C 87.0(2) . 3_657
O18C Na1 O1C 118.0(7) 3_657 3_657
O18C Na1 O1C 62.0(7) . 3_657
O4C Na1 O1C 83.8(3) 3_657 3_657
O4C Na1 O1C 96.2(3) . 3_657
Na2 Na1 O1C 87.0(2) 3_657 .
Na2 Na1 O1C 93.0(2) . .
O18C Na1 O1C 62.0(7) 3_657 .
O18C Na1 O1C 118.0(7) . .
O4C Na1 O1C 96.2(3) 3_657 .
O4C Na1 O1C 83.8(3) . .
O1C Na1 O1C 180.0(2) 3_657 .
Na2 Na1 O12C 53.9(6) 3_657 3_657
Na2 Na1 O12C 126.1(6) . 3_657
O18C Na1 O12C 98.5(8) 3_657 3_657
O18C Na1 O12C 81.5(8) . 3_657
O4C Na1 O12C 92.9(5) 3_657 3_657
O4C Na1 O12C 87.1(5) . 3_657
O1C Na1 O12C 39.6(6) 3_657 3_657
O1C Na1 O12C 140.4(6) . 3_657
Na2 Na1 O12C 126.1(6) 3_657 .
Na2 Na1 O12C 53.9(6) . .
O18C Na1 O12C 81.5(8) 3_657 .
O18C Na1 O12C 98.5(8) . .
O4C Na1 O12C 87.1(5) 3_657 .
O4C Na1 O12C 92.9(5) . .
O1C Na1 O12C 140.4(6) 3_657 .
O1C Na1 O12C 39.6(6) . .
O12C Na1 O12C 180.0 3_657 .
Na2 Na1 O2C 40.7(4) 3_657 .
Na2 Na1 O2C 139.3(4) . .
O18C Na1 O2C 106.5(7) 3_657 .
O18C Na1 O2C 73.5(7) . .
O4C Na1 O2C 150.5(4) 3_657 .
O4C Na1 O2C 29.5(4) . .
O1C Na1 O2C 102.2(4) 3_657 .
O1C Na1 O2C 77.8(4) . .
O12C Na1 O2C 75.5(5) 3_657 .
O12C Na1 O2C 104.5(5) . .
Na2 Na1 O2C 139.3(4) 3_657 3_657
Na2 Na1 O2C 40.7(4) . 3_657
O18C Na1 O2C 73.5(7) 3_657 3_657
O18C Na1 O2C 106.5(7) . 3_657
O4C Na1 O2C 29.5(4) 3_657 3_657
O4C Na1 O2C 150.5(4) . 3_657
O1C Na1 O2C 77.8(4) 3_657 3_657
O1C Na1 O2C 102.2(4) . 3_657
O12C Na1 O2C 104.5(5) 3_657 3_657
O12C Na1 O2C 75.5(5) . 3_657
O2C Na1 O2C 180.0 . 3_657
Na1 Na2 O18C 71.4(6) . .
Na1 Na2 O4C 81.7(3) . 3_657
O18C Na2 O4C 137.4(7) . 3_657
Na1 Na2 Na2 0.001(1) . 3_657
O18C Na2 Na2 71.4(6) . 3_657
O4C Na2 Na2 81.7(3) 3_657 3_657
Na1 Na2 O12C 104.0(7) . .
O18C Na2 O12C 114.3(8) . .
O4C Na2 O12C 103.8(7) 3_657 .
Na2 Na2 O12C 104.0(7) 3_657 .
Na1 Na2 O3C 148.2(4) . .
O18C Na2 O3C 77.7(7) . .
O4C Na2 O3C 127.8(5) 3_657 .
Na2 Na2 O3C 148.2(4) 3_657 .
O12C Na2 O3C 82.0(9) . .
Na1 Na2 O18C 50.7(5) . 3_657
O18C Na2 O18C 122.1(6) . 3_657
O4C Na2 O18C 43.1(5) 3_657 3_657
Na2 Na2 O18C 50.7(5) 3_657 3_657
O12C Na2 O18C 83.1(9) . 3_657
O3C Na2 O18C 159.0(6) . 3_657
Na1 Na2 O1C 66.7(2) . 3_657
O18C Na2 O1C 57.6(7) . 3_657
O4C Na2 O1C 81.8(3) 3_657 3_657
Na2 Na2 O1C 66.7(2) 3_657 3_657
O12C Na2 O1C 168.7(6) . 3_657
O3C Na2 O1C 102.6(3) . 3_657
O18C Na2 O1C 94.8(5) 3_657 3_657
Na1 Na2 O2C 122.7(5) . 3_657
O18C Na2 O2C 138.9(8) . 3_657
O4C Na2 O2C 42.0(5) 3_657 3_657
Na2 Na2 O2C 122.7(5) 3_657 3_657
O12C Na2 O2C 100.1(6) . 3_657
O3C Na2 O2C 85.8(5) . 3_657
O18C Na2 O2C 82.4(7) 3_657 3_657
O1C Na2 O2C 90.7(4) 3_657 3_657
Na1 Na2 O1C 61.8(2) . .
O18C Na2 O1C 104.0(7) . .
O4C Na2 O1C 90.9(4) 3_657 .
Na2 Na2 O1C 61.8(2) 3_657 .
O12C Na2 O1C 42.7(7) . .
O3C Na2 O1C 121.1(3) . .
O18C Na2 O1C 51.7(5) 3_657 .
O1C Na2 O1C 128.4(2) 3_657 .
O2C Na2 O1C 116.7(5) 3_657 .
Na1 Na2 O4C 47.8(3) . .
O18C Na2 O4C 36.9(6) . .
O4C Na2 O4C 129.5(3) 3_657 .
Na2 Na2 O4C 47.8(3) 3_657 .
O12C Na2 O4C 90.6(5) . .
O3C Na2 O4C 101.8(4) . .
O18C Na2 O4C 93.0(5) 3_657 .
O1C Na2 O4C 78.4(3) 3_657 .
O2C Na2 O4C 167.8(5) 3_657 .
O1C Na2 O4C 67.7(3) . .
O12C O1C Na1 87.1(7) . .
O12C O1C Na2 113.2(7) . 3_657
Na1 O1C Na2 26.36(12) . 3_657
O12C O1C Na2 62.2(6) . .
Na1 O1C Na2 25.21(12) . .
Na2 O1C Na2 51.6(2) 3_657 .
O2C O4C O18C 147.4(12) . .
O2C O4C Na2 81.4(8) . 3_657
O18C O4C Na2 79.3(9) . 3_657
O2C O4C Na1 109.8(8) . .
O18C O4C Na1 57.7(8) . .
Na2 O4C Na1 29.11(19) 3_657 .
O2C O4C Na2 130.5(8) . .
O18C O4C Na2 44.8(8) . .
Na2 O4C Na2 50.5(3) 3_657 .
Na1 O4C Na2 21.35(13) . .
O4C O2C Na2 56.6(6) . 3_657
O4C O2C Na1 40.6(6) . .
Na2 O2C Na1 16.65(17) 3_657 .
O4C O18C Na1 74.7(9) . .
O4C O18C Na2 98.3(11) . .
Na1 O18C Na2 32.1(4) . .
O4C O18C Na2 57.5(7) . 3_657
Na1 O18C Na2 25.8(3) . 3_657
Na2 O18C Na2 57.9(6) . 3_657
O1C O12C Na2 75.1(8) . .
O1C O12C Na1 53.3(6) . .
Na2 O12C Na1 22.1(2) . .

loop_
_geom_bond_atom_site_label_1
_geom_bond_atom_site_label_2
_geom_bond_distance
_geom_bond_site_symmetry_2
C1 N1 1.486(6) .
C1 C2 1.500(8) .
C2 N2 1.472(6) .
C3 C4 1.475(12) .
C3 N2 1.527(9) .
C4 N3 1.446(7) .
C5 N3 1.499(9) .
C5 C6 1.506(8) .
C6 N4 1.467(7) .
C7 C8 1.494(7) .
C7 N4 1.501(6) .
C8 N1 1.474(5) .
C9 N1 1.483(5) .
C9 C10 1.522(6) .
C10 O1 1.240(5) .
C10 N5 1.344(5) .
C11 C16 1.395(6) .
C11 C12 1.399(6) .
C11 N5 1.413(5) .
C12 C13 1.398(5) .
C13 C14 1.393(6) .
C14 C15 1.394(6) .
C14 C17 1.509(5) .
C15 C16 1.388(6) .
C17 O2 1.262(6) .
C17 O3 1.273(6) .
C18 N2 1.471(8) .
C18 C19 1.522(8) .
C19 O5 1.232(7) .
C19 O4 1.290(6) .
C20 N3 1.476(6) .
C20 C21 1.514(6) .
C21 O6 1.232(5) .
C21 N6 1.344(5) .
C22 C27 1.396(6) .
C22 C23 1.400(6) .
C22 N6 1.411(6) .
C23 C24 1.379(6) .
C24 C25 1.390(6) .
C25 C26 1.393(6) .
C25 C28 1.494(6) .
C26 C27 1.389(6) .
C28 O8 1.221(5) .
C28 O7 1.314(5) .
C29 C30 1.486(10) .
C29 N4 1.492(7) .
C30 O9 1.250(7) .
C30 O10 1.255(7) .
Mn O4 2.215(3) .
Mn O9 2.236(3) .
Mn N4 2.416(4) .
Mn N2 2.430(4) .
Mn N1 2.431(3) .
Mn O6 2.435(3) .
Mn O1 2.483(3) .
Mn N3 2.496(4) .
Na1 Na2 0.994(4) 3_657
Na1 Na2 0.994(4) .
Na1 O18C 1.771(19) 3_657
Na1 O18C 1.77(2) .
Na1 O4C 2.022(10) 3_657
Na1 O4C 2.022(10) .
Na1 O1C 2.055(7) 3_657
Na1 O1C 2.055(7) .
Na1 O12C 2.562(18) 3_657
Na1 O12C 2.562(19) .
Na1 O2C 2.920(16) .
Na1 O2C 2.920(16) 3_657
Na2 O18C 1.817(19) .
Na2 O4C 1.909(10) 3_657
Na2 Na2 1.988(8) 3_657
Na2 O12C 2.133(16) .
Na2 O3C 2.134(10) .
Na2 O18C 2.22(2) 3_657
Na2 O1C 2.235(7) 3_657
Na2 O2C 2.261(16) 3_657
Na2 O1C 2.330(7) .
Na2 O4C 2.551(11) .
O1C O12C 1.64(3) .
O1C Na2 2.235(7) 3_657
O4C O2C 1.529(17) .
O4C O18C 1.548(19) .
O4C Na2 1.909(10) 3_657
O2C Na2 2.261(16) 3_657
O9WA O9WB 1.61(3) .
O18C Na2 2.22(2) 3_657
